data_2010313
loop_
_publ_author_name
'Zhu, N.'
'Reynolds, M.'
'Klein, C.L.'
'Trudell, M.'

_publ_section_title
;
 (--)-Norcocaine
;
_journal_issue 12
_journal_name_full 'Acta Crystallographica Section C'
_journal_page_first 2067
_journal_page_last 2069
_journal_paper_doi 10.1107/S0108270194003367
_journal_volume 50
_journal_year 1994
_chemical_formula_sum 'C16 H19 N O4'
_chemical_formula_weight 289.3
_space_group_IT_number 19
_symmetry_cell_setting orthorhombic
_symmetry_space_group_name_Hall 'P 2ac 2ab'
_symmetry_space_group_name_H-M 'P 21 21 21'
_atom_type_scat_source IntTabIV
_cell_angle_alpha 90.
_cell_angle_beta 90.
_cell_angle_gamma 90.
_cell_formula_units_Z 4
_cell_length_a 9.2930(10)
_cell_length_b 10.189(2)
_cell_length_c 15.259(2)
_cell_measurement_reflns_used 25
_cell_measurement_temperature 105(2)
_cell_measurement_theta_max 20
_cell_measurement_theta_min 13
_cell_volume 1444.8(4)
_diffrn_measurement_device 'Enraf-Nonius CAD-4'
_diffrn_measurement_method \w:2\q
_diffrn_radiation_type MoK\a
_diffrn_radiation_wavelength 0.70930
_diffrn_reflns_av_R_equivalents 0.02
_diffrn_reflns_limit_h_max 13
_diffrn_reflns_limit_h_min 0
_diffrn_reflns_limit_k_max 14
_diffrn_reflns_limit_k_min 0
_diffrn_reflns_limit_l_max 21
_diffrn_reflns_limit_l_min 0
_diffrn_reflns_number 2412
_diffrn_reflns_theta_max 'sin\q/\lmax = 0.70\%A^-1^'
_diffrn_standards_decay_% 5.5
_diffrn_standards_interval_time 120
_diffrn_standards_number 3
_exptl_absorpt_coefficient_mu 0.089
_exptl_absorpt_correction_T_max 0.9949
_exptl_absorpt_correction_T_min 0.9686
_exptl_absorpt_correction_type empirical
_exptl_crystal_colour colorless
_exptl_crystal_density_diffrn 1.33
_exptl_crystal_description prism
_exptl_crystal_size_max 0.75
_exptl_crystal_size_mid 0.28
_exptl_crystal_size_min 0.2
_refine_diff_density_max 0.42
_refine_diff_density_min -0.19
_refine_ls_extinction_method none
_refine_ls_goodness_of_fit_obs 1.98
_refine_ls_hydrogen_treatment noref
_refine_ls_number_parameters 190
_refine_ls_number_reflns 2111
_refine_ls_R_factor_obs 0.040
_refine_ls_shift/esd_max <0.1
_refine_ls_structure_factor_coef F
_refine_ls_weighting_details 'w = 1/[\s^2^(I)~cs~+(0.04F^2^)^2^]^1/2^'
_refine_ls_weighting_scheme calc
_refine_ls_wR_factor_obs 0.050
_reflns_number_observed 2111
_reflns_number_total 2387
_reflns_observed_criterion I>3\s(I)
_cod_data_source_file li1093.cif
_cod_data_source_block li1093_structure_1_of_1
_cod_depositor_comments
;
 Adding the _atom_site_type_symbol data item.

 Antanas Vaitkus,
 2017-01-19

The following automatic conversions were performed:

'_refine_ls_weighting_scheme' value
'1/[\s^2^(I)~cs~+(0.04F^2^)^2^]^1/2^' was changed to 'calc'. New tag
'_refine_ls_weighting_details' was created. The value of the new tag
was set to 'w = 1/[\s^2^(I)~cs~+(0.04F^2^)^2^]^1/2^'.

Automatic conversion script
Id: cif_fix_values 3143 2015-03-26 13:38:13Z robertas 
;
_cod_original_cell_volume 1444.8
_cod_database_code 2010313

loop_
_symmetry_equiv_pos_as_xyz
x,y,z
1/2-x,-y,1/2+z
-x,1/2+y,1/2-z
1/2+x,1/2-y,-z

loop_
_atom_site_label
_atom_site_type_symbol
_atom_site_fract_x
_atom_site_fract_y
_atom_site_fract_z
O1 O .36020(10) .95350(10) .15980(7)
O2 O .31530(10) .82790(10) .04162(7)
O3 O .4711(2) 1.19940(10) .27013(8)
O4 O .52050(10) 1.01390(10) .34251(7)
N N .6792(2) 1.23230(10) .12094(9)
C1 C .7257(2) 1.1092(2) .16250(10)
C2 C .5985(2) 1.02450(10) .19629(9)
C3 C .4943(2) .9972(2) .12060(10)
C4 C .4661(2) 1.1161(2) .06260(10)
C5 C .6087(2) 1.1852(2) .04100(10)
C6 C .7223(2) 1.0907(2) .00420(10)
C7 C .8029(2) 1.0416(2) .08630(10)
C8 C .2810(2) .86860(10) .11318(9)
C9 C .1463(2) .83140(10) .15947(9)
C10 C .0565(2) .7393(2) .11980(10)
C11 C -.0690(2) .7009(2) .16090(10)
C12 C -.1059(2) .7533(2) .24160(10)
C13 C -.0173(2) .8457(2) .28050(10)
C14 C .1093(2) .8845(2) .23980(10)
C15 C .5231(2) 1.0906(2) .27150(10)
C16 C .4508(2) 1.0678(2) .41890(10)
H10 H .082 .702 .064
H11 H -.133 .639 .132
H12 H -.190 .723 .272
H13 H -.045 .883 .335
H14 H .171 .948 .267
H1 H .784 1.122 .213
H2 H .636 .943 .217
H3 H .535 .932 .083
H4A H .421 1.088 .010
H4B H .404 1.175 .092
H5 H .583 1.253 .000
H6A H .678 1.019 -.025
H6B H .786 1.134 -.034
H7A H .902 1.066 .084
H7B H .796 .948 .091
H16A H .454 1.005 .466
H16B H .353 1.087 .406
H16C H .499 1.145 .437
HN H .613 1.279 .158

loop_
_geom_angle_atom_site_label_1
_geom_angle_atom_site_label_2
_geom_angle_atom_site_label_3
_geom_angle
_geom_angle_publ_flag
C3 O1 C8 116.80(10) yes
C15 O4 C16 116.10(10) yes
C1 N C5 102.20(10) yes
N C1 C2 113.20(10) yes
N C1 C7 101.20(10) yes
C2 C1 C7 111.00(10) yes
C1 C2 C3 109.40(10) yes
C1 C2 C15 111.00(10) yes
C3 C2 C15 111.20(10) yes
O1 C3 C2 106.70(10) yes
O1 C3 C4 109.60(10) yes
C2 C3 C4 113.70(10) yes
C3 C4 C5 109.90(10) yes
N C5 C4 110.90(10) yes
N C5 C6 101.70(10) yes
C4 C5 C6 112.60(10) yes
C5 C6 C7 103.90(10) yes
C1 C7 C6 104.10(10) yes
O1 C8 O2 123.7(2) yes
O1 C8 C9 112.00(10) yes
O2 C8 C9 124.30(10) yes
C8 C9 C10 118.00(10) yes
C8 C9 C14 122.00(10) yes
C10 C9 C14 120.0(2) yes
C9 C10 C11 119.9(2) yes
C10 C11 C12 120.2(2) yes
C11 C12 C13 119.8(2) yes
C12 C13 C14 120.4(2) yes
C9 C14 C13 119.7(2) yes
O3 C15 O4 122.9(2) yes
O3 C15 C2 125.7(2) yes
O4 C15 C2 111.40(10) yes

loop_
_geom_bond_atom_site_label_1
_geom_bond_atom_site_label_2
_geom_bond_site_symmetry_1
_geom_bond_site_symmetry_2
_geom_bond_distance
_geom_bond_publ_flag
O1 C3 . . 1.452(2) yes
O1 C8 . . 1.340(2) yes
O2 C8 . . 1.211(2) yes
O3 C15 . . 1.209(2) yes
O4 C15 . . 1.336(2) yes
O4 C16 . . 1.443(2) yes
N C1 . . 1.470(2) yes
N C5 . . 1.465(2) yes
C1 C2 . . 1.551(2) yes
C1 C7 . . 1.530(2) yes
C2 C3 . . 1.533(2) yes
C2 C15 . . 1.504(2) yes
C3 C4 . . 1.524(2) yes
C4 C5 . . 1.537(3) yes
C5 C6 . . 1.536(3) yes
C6 C7 . . 1.544(3) yes
C8 C9 . . 1.487(2) yes
C9 C10 . . 1.394(2) yes
C9 C14 . . 1.383(2) yes
C10 C11 . . 1.381(3) yes
C11 C12 . . 1.384(3) yes
C12 C13 . . 1.384(3) yes
C13 C14 . . 1.388(3) yes
